data_1576737
loop_
_publ_author_name
'Wang, Dongmei'
'Chen, Xiao'
'Lin, Yuting'
'Wu, Lulu'
'Zhao, Zhichen'
'Xu, Xu'
'Yang, Shilong'
'Zhang, Jianyu'
'Wang, Wen-Jin'
'Zhao, Zheng'
'Wang, Shifa'
'Tang, Ben Zhong'
'Cai, Xu-Min'

_publ_section_title
;
 From nature-inspired electron acceptors to BioAIE materials with
 polarity- and polymorphism-dependence for anti-counterfeiting.
;
_journal_issue 5
_journal_name_full 'Chemical science'
_journal_page_first 2847
_journal_page_last 2857
_journal_paper_doi 10.1039/d5sc09027j
_journal_volume 17
_journal_year 2026
_chemical_absolute_configuration unk
_chemical_formula_moiety 'C50 H43 N3 O2'
_chemical_formula_sum 'C50 H43 N3 O2'
_chemical_formula_weight 717.87
_space_group_crystal_system orthorhombic
_space_group_IT_number 19
_space_group_name_Hall 'P 2ac 2ab'
_space_group_name_H-M_alt 'P 21 21 21'
_atom_sites_solution_hydrogens geom
_atom_sites_solution_primary dual
_audit_creation_date 2024-03-08
_audit_creation_method
;
Olex2 1.5
(compiled 2022.04.07 svn.rca3783a0 for OlexSys, GUI svn.r6498)
;
_audit_update_record
;
2025-04-14 deposited with the CCDC.	2025-12-01 downloaded from the CCDC.
;
_cell_angle_alpha 90
_cell_angle_beta 90
_cell_angle_gamma 90
_cell_formula_units_Z 4
_cell_length_a 6.34630(10)
_cell_length_b 16.7092(4)
_cell_length_c 36.0686(10)
_cell_measurement_reflns_used 9528
_cell_measurement_temperature 293
_cell_measurement_theta_max 73.5350
_cell_measurement_theta_min 2.8920
_cell_volume 3824.77(15)
_computing_cell_refinement 'CrysAlisPro 1.171.41.49a (Rigaku OD, 2019)'
_computing_data_collection 'CrysAlisPro 1.171.41.49a (Rigaku OD, 2019)'
_computing_data_reduction 'CrysAlisPro 1.171.41.49a (Rigaku OD, 2019)'
_computing_molecular_graphics 'Olex2 1.5 (Dolomanov et al., 2009)'
_computing_publication_material 'Olex2 1.5 (Dolomanov et al., 2009)'
_computing_structure_refinement 'SHELXL 2018/3 (Sheldrick, 2015)'
_computing_structure_solution 'SHELXT 2018/2 (Sheldrick, 2018)'
_diffrn_ambient_temperature 293
_diffrn_detector 'Hybrid Pixel Array Detector'
_diffrn_detector_area_resol_mean 10.0000
_diffrn_detector_type HyPix
_diffrn_measured_fraction_theta_full 1.000
_diffrn_measured_fraction_theta_max 0.995
_diffrn_measurement_details
;
List of Runs (angles in degrees, time in seconds):

  # Type    Start    End  Width  t~exp~   \w     \q     \k     \f   Frames
#--------------------------------------------------------------------------
  1  \w    -17.00  40.00   0.50    0.10    --  -39.95  19.00 -30.00  114
  2  \w    -41.00  38.00   0.50    0.10    --  -39.95  37.00-180.00  158
  3  \w    -20.00  46.00   0.50    0.10    --  -39.95  19.00 120.00  132
  4  \w    -24.00  36.00   0.50    0.10    --  -39.95  19.00-120.00  120
  5  \w     87.00 121.00   0.50    0.10    --   39.95 178.00 150.00   68
  6  \w     86.00 116.00   0.50    0.10    --   39.95 178.00 -60.00   60
  7  \w     75.00 122.00   0.50    0.10    --   39.95 178.00  30.00   94
  8  \w    -44.00  20.00   0.50    0.10    --   39.95 -19.00   0.00  128
  9  \w   -134.00 -73.00   0.50    0.40    --  -94.50 -45.00 120.00  122
 10  \w    -71.00 -46.00   0.50    0.40    --  -94.50  61.00 -90.00   50
 11  \w    -86.00 -20.00   0.50    0.40    --  -94.50 125.00  30.00  132
 12  \w    -51.00 -15.00   0.50    0.40    --  -94.50  45.00 -30.00   72
 13  \w    -51.00 -20.00   0.50    0.40    --  -94.50  45.00  30.00   62
 14  \w    -45.00 -15.00   0.50    0.40    --  -94.50  45.00 150.00   60
 15  \w    -42.00 -16.00   0.50    0.40    --  -94.50  45.00-150.00   52
 16  \w     75.00 102.00   0.50    0.40    --  108.87 -94.00-150.00   54
 17  \w     78.00 104.00   0.50    0.40    --  108.87-105.00 -92.38   52
 18  \w    145.00 178.00   0.50    0.40    --  108.87  45.00 -60.00   66
 19  \w     94.00 171.00   0.50    0.40    --  108.87  45.00 -30.00  154
 20  \w     80.00 141.00   0.50    0.40    --  108.87  45.00 -60.00  122
 21  \w     81.00 178.00   0.50    0.40    --  108.87  45.00-150.00  194
 22  \w     68.00 111.00   0.50    0.40    --  108.87-125.00  90.00   86
 23  \w    144.00 175.00   0.50    0.40    --  108.87 125.00  60.00   62
 24  \w     98.00 128.00   0.50    0.40    --  108.87 125.00  60.00   60
 25  \w     73.00 110.00   0.50    0.40    --  108.87  30.00 -60.00   74
 26  \w     31.00  69.00   0.50    0.40    --  108.87-105.00 -92.38   76
 27  \w     74.00 110.00   0.50    0.40    --  108.87-125.00-120.00   72
 28  \w     56.00 105.00   0.50    0.40    --  108.87 -94.00 120.00   98
 29  \w     40.00  75.00   0.50    0.40    --  108.87 -94.00 150.00   70
 30  \w     43.00  70.00   0.50    0.40    --  108.87 -61.00   0.00   54
 31  \w     38.00  63.00   0.50    0.40    --  108.87 -61.00-150.00   50
 32  \w     74.00 161.00   0.50    0.40    --  108.87  30.00  30.00  174
 33  \w    135.00 178.00   0.50    0.40    --  108.87  30.00  60.00   86
 34  \w     78.00 116.00   0.50    0.40    --  108.87  30.00  60.00   76
 35  \w     36.00 106.00   0.50    0.40    --  108.87 -77.00 -60.00  140
 36  \w     36.00  70.00   0.50    0.40    --  108.87 -61.00-180.00   68
 37  \w     37.00 110.00   0.50    0.40    --  108.87-125.00-150.00  146
 38  \w     41.00  66.00   0.50    0.40    --  108.87 -61.00  90.00   50
 39  \w     75.00 111.00   0.50    0.40    --  108.87-125.00  60.00   72
 40  \w     75.00 108.00   0.50    0.40    --  108.87-111.00 128.58   66
 41  \w    144.00 170.00   0.50    0.40    --  108.87  30.00 -60.00   52
 42  \w     35.00  61.00   0.50    0.40    --  108.87 -61.00  30.00   52
 43  \w     30.00  67.00   0.50    0.40    --  108.87-111.00 128.58   74
;
_diffrn_measurement_device 'four-circle diffractometer'
_diffrn_measurement_device_type 'XtaLAB Synergy, Dualflex, HyPix'
_diffrn_measurement_method '\w scans'
_diffrn_orient_matrix_type 'CrysAlisPro convention (1999,Acta A55,543-557)'
_diffrn_orient_matrix_UB_11 0.0241909000
_diffrn_orient_matrix_UB_12 0.0495298000
_diffrn_orient_matrix_UB_13 0.0357649000
_diffrn_orient_matrix_UB_21 -0.0483955000
_diffrn_orient_matrix_UB_22 -0.0750446000
_diffrn_orient_matrix_UB_23 0.0233013000
_diffrn_orient_matrix_UB_31 0.2367345000
_diffrn_orient_matrix_UB_32 -0.0203446000
_diffrn_orient_matrix_UB_33 0.0011265000
_diffrn_radiation_monochromator mirror
_diffrn_radiation_probe x-ray
_diffrn_radiation_type 'Cu K\a'
_diffrn_radiation_wavelength 1.54184
_diffrn_reflns_av_R_equivalents 0.0937
_diffrn_reflns_av_unetI/netI 0.0678
_diffrn_reflns_Laue_measured_fraction_full 1.000
_diffrn_reflns_Laue_measured_fraction_max 0.995
_diffrn_reflns_limit_h_max 7
_diffrn_reflns_limit_h_min -6
_diffrn_reflns_limit_k_max 20
_diffrn_reflns_limit_k_min -20
_diffrn_reflns_limit_l_max 44
_diffrn_reflns_limit_l_min -44
_diffrn_reflns_number 39732
_diffrn_reflns_point_group_measured_fraction_full 1.000
_diffrn_reflns_point_group_measured_fraction_max 0.988
_diffrn_reflns_theta_full 67.684
_diffrn_reflns_theta_max 74.135
_diffrn_reflns_theta_min 2.450
_diffrn_source 'micro-focus sealed X-ray tube'
_diffrn_source_type 'PhotonJet (Cu) X-ray Source'
_exptl_absorpt_coefficient_mu 0.591
_exptl_absorpt_correction_T_max 1.00000
_exptl_absorpt_correction_T_min 0.25469
_exptl_absorpt_correction_type multi-scan
_exptl_absorpt_process_details
;
CrysAlisPro 1.171.41.49a (Rigaku Oxford Diffraction, 2019)
Empirical absorption correction using spherical harmonics,
 implemented in SCALE3 ABSPACK scaling algorithm.
;
_exptl_crystal_colour 'clear light yellow'
_exptl_crystal_colour_lustre clear
_exptl_crystal_colour_modifier light
_exptl_crystal_colour_primary yellow
_exptl_crystal_density_diffrn 1.247
_exptl_crystal_description irregular
_exptl_crystal_F_000 1520
_exptl_crystal_size_max 0.2
_exptl_crystal_size_mid 0.1
_exptl_crystal_size_min 0.1
_refine_diff_density_max 0.154
_refine_diff_density_min -0.195
_refine_diff_density_rms 0.050
_refine_ls_abs_structure_details
;
 Flack x determined using 2019 quotients [(I+)-(I-)]/[(I+)+(I-)]
 (Parsons, Flack and Wagner, Acta Cryst. B69 (2013) 249-259).
;
_refine_ls_abs_structure_Flack 0.0(3)
_refine_ls_extinction_method none
_refine_ls_goodness_of_fit_ref 1.006
_refine_ls_hydrogen_treatment constr
_refine_ls_matrix_type full
_refine_ls_number_parameters 499
_refine_ls_number_reflns 7663
_refine_ls_number_restraints 0
_refine_ls_restrained_S_all 1.006
_refine_ls_R_factor_all 0.0678
_refine_ls_R_factor_gt 0.0496
_refine_ls_shift/su_max 0.000
_refine_ls_shift/su_mean 0.000
_refine_ls_structure_factor_coef Fsqd
_refine_ls_weighting_details 'w=1/[\s^2^(Fo^2^)+(0.0613P)^2^] where P=(Fo^2^+2Fc^2^)/3'
_refine_ls_weighting_scheme calc
_refine_ls_wR_factor_gt 0.1179
_refine_ls_wR_factor_ref 0.1294
_reflns_Friedel_coverage 0.738
_reflns_Friedel_fraction_full 1.000
_reflns_Friedel_fraction_max 0.977
_reflns_number_gt 5854
_reflns_number_total 7663
_reflns_threshold_expression 'I > 2\s(I)'
_cod_data_source_file d5sc09027j2.cif
_cod_data_source_block G-DAQx-BP
_cod_database_code 1576737
_shelx_shelxl_version_number 2018/3
_shelx_space_group_comment
;
The symmetry employed for this shelxl refinement is uniquely defined
by the following loop, which should always be used as a source of
symmetry information in preference to the above space-group names.
They are only intended as comments.
;
_shelx_estimated_absorpt_t_max 0.943
_shelx_estimated_absorpt_t_min 0.891
_olex2_refinement_description
;
1. Fixed Uiso
 At 1.2 times of:
  All C(H) groups, All C(H,H) groups
 At 1.5 times of:
  All C(H,H,H) groups
2.a Ternary CH refined with riding coordinates:
 C41(H41)
2.b Secondary CH2 refined with riding coordinates:
 C39(H39A,H39B), C40(H40A,H40B), C44(H44A,H44B), C45(H45A,H45B), C46(H46A,H46B)
2.c Aromatic/amide H refined with riding coordinates:
 C1(H1), C2(H2), C3(H3), C4(H4), C5(H5), C8(H8), C9(H9), C10(H10), C11(H11),
 C12(H12), C14(H14), C15(H15), C17(H17), C18(H18), C20(H20), C27(H27), C28(H28),
  C29(H29), C30(H30), C33(H33), C34(H34), C35(H35), C36(H36)
2.d Idealised Me refined as rotating group:
 C43(H43A,H43B,H43C), C48(H48A,H48B,H48C), C50(H50A,H50B,H50C)
;
_olex2_submission_special_instructions 'No special instructions were received'
_oxdiff_exptl_absorpt_empirical_details
;
Empirical correction (ABSPACK) includes:
- Absorption correction using spherical harmonics
- Frame scaling
;
_oxdiff_exptl_absorpt_empirical_full_max 3.137
_oxdiff_exptl_absorpt_empirical_full_min 0.529

loop_
_space_group_symop_operation_xyz
'x, y, z'
'-x+1/2, -y, z+1/2'
'-x, y+1/2, -z+1/2'
'x+1/2, -y+1/2, -z'

loop_
_atom_site_label
_atom_site_type_symbol
_atom_site_fract_x
_atom_site_fract_y
_atom_site_fract_z
_atom_site_U_iso_or_equiv
_atom_site_adp_type
_atom_site_occupancy
_atom_site_site_symmetry_order
_atom_site_calc_flag
_atom_site_refinement_flags_posn
_atom_site_refinement_flags_adp
_atom_site_refinement_flags_occupancy
_atom_site_disorder_assembly
_atom_site_disorder_group
O1 O 0.3061(4) 0.82339(15) 0.75418(9) 0.0678(8) Uani 1 1 d . . . . .
O2 O -0.0124(5) 0.86548(19) 0.76679(14) 0.1058(15) Uani 1 1 d . . . . .
N1 N 0.7181(5) 0.16827(14) 0.60743(9) 0.0540(7) Uani 1 1 d . . . . .
N2 N 0.7470(4) 0.53537(14) 0.58933(8) 0.0476(6) Uani 1 1 d . . . . .
N3 N 0.6610(4) 0.69643(14) 0.60482(7) 0.0423(6) Uani 1 1 d . . . . .
C1 C 0.5139(6) 0.1151(2) 0.65807(12) 0.0628(9) Uani 1 1 d . . . . .
H1 H 0.504157 0.166239 0.668132 0.075 Uiso 1 1 calc R U . . .
C2 C 0.4188(9) 0.0516(3) 0.67590(17) 0.0892(15) Uani 1 1 d . . . . .
H2 H 0.346460 0.060485 0.697937 0.107 Uiso 1 1 calc R U . . .
C3 C 0.4294(9) -0.0245(3) 0.66160(19) 0.0951(17) Uani 1 1 d . . . . .
H3 H 0.366730 -0.067243 0.673921 0.114 Uiso 1 1 calc R U . . .
C4 C 0.5331(7) -0.0361(2) 0.62918(16) 0.0780(13) Uani 1 1 d . . . . .
H4 H 0.538276 -0.087292 0.619044 0.094 Uiso 1 1 calc R U . . .
C5 C 0.6313(6) 0.02621(19) 0.61079(12) 0.0599(9) Uani 1 1 d . . . . .
H5 H 0.702524 0.016650 0.588703 0.072 Uiso 1 1 calc R U . . .
C6 C 0.6233(5) 0.10347(17) 0.62542(10) 0.0484(7) Uani 1 1 d . . . . .
C7 C 0.8821(5) 0.15899(16) 0.58156(10) 0.0458(7) Uani 1 1 d . . . . .
C8 C 1.0463(5) 0.10505(19) 0.58621(12) 0.0562(9) Uani 1 1 d . . . . .
H8 H 1.052696 0.073721 0.607490 0.067 Uiso 1 1 calc R U . . .
C9 C 1.2009(6) 0.0977(2) 0.55919(15) 0.0700(12) Uani 1 1 d . . . . .
H9 H 1.308015 0.060251 0.562173 0.084 Uiso 1 1 calc R U . . .
C10 C 1.1972(8) 0.1452(3) 0.52809(15) 0.0780(13) Uani 1 1 d . . . . .
H10 H 1.300977 0.139925 0.510043 0.094 Uiso 1 1 calc R U . . .
C11 C 1.0399(9) 0.2002(3) 0.52392(15) 0.0855(14) Uani 1 1 d . . . . .
H11 H 1.039096 0.233511 0.503252 0.103 Uiso 1 1 calc R U . . .
C12 C 0.8824(7) 0.2069(2) 0.54999(12) 0.0636(9) Uani 1 1 d . . . . .
H12 H 0.774852 0.243923 0.546457 0.076 Uiso 1 1 calc R U . . .
C13 C 0.6511(5) 0.24862(16) 0.61493(10) 0.0474(7) Uani 1 1 d . . . . .
C14 C 0.4466(6) 0.27341(18) 0.60915(13) 0.0598(9) Uani 1 1 d . . . . .
H14 H 0.345275 0.236934 0.601297 0.072 Uiso 1 1 calc R U . . .
C15 C 0.3919(5) 0.35272(18) 0.61505(12) 0.0566(9) Uani 1 1 d . . . . .
H15 H 0.252918 0.368657 0.611503 0.068 Uiso 1 1 calc R U . . .
C16 C 0.5397(5) 0.40856(16) 0.62611(10) 0.0440(7) Uani 1 1 d . . . . .
C17 C 0.7436(5) 0.38241(17) 0.63199(12) 0.0533(8) Uani 1 1 d . . . . .
H17 H 0.845802 0.418925 0.639403 0.064 Uiso 1 1 calc R U . . .
C18 C 0.7984(5) 0.30333(18) 0.62709(11) 0.0520(8) Uani 1 1 d . . . . .
H18 H 0.935470 0.286761 0.632006 0.062 Uiso 1 1 calc R U . . .
C19 C 0.4818(5) 0.49378(16) 0.63235(10) 0.0431(7) Uani 1 1 d . . . . .
C20 C 0.3370(5) 0.51626(16) 0.65805(10) 0.0434(7) Uani 1 1 d . . . . .
H20 H 0.264711 0.476471 0.670832 0.052 Uiso 1 1 calc R U . . .
C21 C 0.2898(4) 0.59812(16) 0.66650(9) 0.0392(6) Uani 1 1 d . . . . .
C22 C 0.3836(5) 0.65833(15) 0.64632(9) 0.0389(6) Uani 1 1 d . . . . .
C23 C 0.5444(5) 0.63720(16) 0.62026(9) 0.0399(6) Uani 1 1 d . . . . .
C24 C 0.5925(5) 0.55565(16) 0.61291(9) 0.0414(6) Uani 1 1 d . . . . .
C25 C 0.8633(5) 0.59358(17) 0.57507(9) 0.0466(7) Uani 1 1 d . . . . .
C26 C 1.0396(6) 0.5716(2) 0.55128(11) 0.0535(8) Uani 1 1 d . . . . .
C27 C 1.0748(8) 0.4918(2) 0.54201(14) 0.0771(13) Uani 1 1 d . . . . .
H27 H 0.981645 0.452646 0.550206 0.093 Uiso 1 1 calc R U . . .
C28 C 1.2447(10) 0.4706(3) 0.52099(18) 0.0983(19) Uani 1 1 d . . . . .
H28 H 1.267307 0.417077 0.515067 0.118 Uiso 1 1 calc R U . . .
C29 C 1.3827(10) 0.5282(3) 0.50857(18) 0.0984(18) Uani 1 1 d . . . . .
H29 H 1.498032 0.513353 0.494206 0.118 Uiso 1 1 calc R U . . .
C30 C 1.3518(8) 0.6070(2) 0.51715(14) 0.0767(12) Uani 1 1 d . . . . .
H30 H 1.446370 0.645183 0.508497 0.092 Uiso 1 1 calc R U . . .
C31 C 1.1800(6) 0.6311(2) 0.53876(10) 0.0543(8) Uani 1 1 d . . . . .
C32 C 1.1461(5) 0.71522(19) 0.54927(9) 0.0475(7) Uani 1 1 d . . . . .
C33 C 1.2885(6) 0.7758(2) 0.53924(11) 0.0564(8) Uani 1 1 d . . . . .
H33 H 1.405737 0.762884 0.524984 0.068 Uiso 1 1 calc R U . . .
C34 C 1.2584(6) 0.8539(2) 0.55004(12) 0.0606(9) Uani 1 1 d . . . . .
H34 H 1.354406 0.893083 0.543013 0.073 Uiso 1 1 calc R U . . .
C35 C 1.0859(6) 0.8740(2) 0.57126(12) 0.0606(9) Uani 1 1 d . . . . .
H35 H 1.067126 0.926688 0.578870 0.073 Uiso 1 1 calc R U . . .
C36 C 0.9420(6) 0.81680(18) 0.58121(10) 0.0519(8) Uani 1 1 d . . . . .
H36 H 0.824964 0.831171 0.595232 0.062 Uiso 1 1 calc R U . . .
C37 C 0.9693(5) 0.73677(17) 0.57047(9) 0.0445(7) Uani 1 1 d . . . . .
C38 C 0.8233(5) 0.67511(17) 0.58380(9) 0.0421(6) Uani 1 1 d . . . . .
C39 C 0.3315(5) 0.74574(16) 0.65159(9) 0.0444(7) Uani 1 1 d . . . . .
H39A H 0.308095 0.770240 0.627563 0.053 Uiso 1 1 calc R U . . .
H39B H 0.450247 0.772472 0.663125 0.053 Uiso 1 1 calc R U . . .
C40 C 0.1371(5) 0.75739(16) 0.67549(10) 0.0446(7) Uani 1 1 d . . . . .
H40A H 0.011564 0.743276 0.661605 0.054 Uiso 1 1 calc R U . . .
H40B H 0.125598 0.812941 0.683032 0.054 Uiso 1 1 calc R U . . .
C41 C 0.1577(4) 0.70379(16) 0.70950(9) 0.0403(6) Uani 1 1 d . . . . .
H41 H 0.305072 0.709522 0.717148 0.048 Uiso 1 1 calc R U . . .
C42 C 0.1361(4) 0.61453(15) 0.69844(10) 0.0408(6) Uani 1 1 d . . . . .
C43 C -0.0834(5) 0.5893(2) 0.68473(13) 0.0587(9) Uani 1 1 d . . . . .
H43A H -0.135701 0.628419 0.667567 0.088 Uiso 1 1 calc R U . . .
H43B H -0.177741 0.585311 0.705456 0.088 Uiso 1 1 calc R U . . .
H43C H -0.073867 0.538237 0.672600 0.088 Uiso 1 1 calc R U . . .
C44 C 0.1984(5) 0.56473(17) 0.73273(10) 0.0495(8) Uani 1 1 d . . . . .
H44A H 0.179984 0.508361 0.727188 0.059 Uiso 1 1 calc R U . . .
H44B H 0.346316 0.573594 0.738152 0.059 Uiso 1 1 calc R U . . .
C45 C 0.0679(7) 0.5861(2) 0.76682(12) 0.0642(10) Uani 1 1 d . . . . .
H45A H 0.115651 0.554365 0.787719 0.077 Uiso 1 1 calc R U . . .
H45B H -0.078591 0.572751 0.762213 0.077 Uiso 1 1 calc R U . . .
C46 C 0.0847(6) 0.6748(2) 0.77658(11) 0.0588(9) Uani 1 1 d . . . . .
H46A H 0.227490 0.686230 0.784573 0.071 Uiso 1 1 calc R U . . .
H46B H -0.008766 0.686211 0.797202 0.071 Uiso 1 1 calc R U . . .
C47 C 0.0283(5) 0.73057(18) 0.74395(11) 0.0488(7) Uani 1 1 d . . . . .
C48 C -0.2109(6) 0.7342(2) 0.73799(15) 0.0704(12) Uani 1 1 d . . . . .
H48A H -0.240801 0.762289 0.715389 0.106 Uiso 1 1 calc R U . . .
H48B H -0.275460 0.761657 0.758422 0.106 Uiso 1 1 calc R U . . .
H48C H -0.266220 0.680786 0.736448 0.106 Uiso 1 1 calc R U . . .
C49 C 0.1012(5) 0.81421(19) 0.75568(11) 0.0530(8) Uani 1 1 d . . . . .
C50 C 0.3922(7) 0.8990(2) 0.76616(15) 0.0764(12) Uani 1 1 d . . . . .
H50A H 0.328795 0.941555 0.752208 0.115 Uiso 1 1 calc R U . . .
H50B H 0.541768 0.899183 0.762187 0.115 Uiso 1 1 calc R U . . .
H50C H 0.363333 0.906452 0.792054 0.115 Uiso 1 1 calc R U . . .

loop_
_atom_site_aniso_label
_atom_site_aniso_U_11
_atom_site_aniso_U_22
_atom_site_aniso_U_33
_atom_site_aniso_U_23
_atom_site_aniso_U_13
_atom_site_aniso_U_12
O1 0.0525(13) 0.0485(13) 0.102(2) -0.0308(13) 0.0033(14) -0.0050(10)
O2 0.0713(18) 0.0585(17) 0.188(4) -0.051(2) 0.015(2) 0.0132(15)
N1 0.0650(16) 0.0262(11) 0.0708(19) -0.0028(11) 0.0160(15) -0.0011(11)
N2 0.0568(15) 0.0327(11) 0.0535(16) -0.0077(10) 0.0056(13) -0.0001(10)
N3 0.0487(13) 0.0303(11) 0.0479(14) 0.0000(10) -0.0003(12) 0.0008(10)
C1 0.075(2) 0.0456(18) 0.068(2) -0.0034(16) 0.012(2) -0.0014(16)
C2 0.103(4) 0.069(3) 0.095(4) 0.007(2) 0.038(3) -0.006(2)
C3 0.102(4) 0.051(2) 0.132(5) 0.014(3) 0.040(4) -0.012(2)
C4 0.085(3) 0.0343(17) 0.115(4) -0.0034(19) 0.016(3) -0.0087(17)
C5 0.071(2) 0.0332(15) 0.075(2) -0.0069(15) 0.004(2) -0.0044(15)
C6 0.0541(17) 0.0311(13) 0.060(2) -0.0014(12) 0.0002(15) -0.0035(12)
C7 0.0509(16) 0.0285(13) 0.0581(19) -0.0094(12) 0.0029(15) -0.0015(12)
C8 0.0557(18) 0.0352(14) 0.078(2) -0.0075(15) -0.0068(18) 0.0004(13)
C9 0.0468(18) 0.0482(19) 0.115(4) -0.027(2) 0.001(2) 0.0031(15)
C10 0.079(3) 0.063(2) 0.092(3) -0.017(2) 0.029(3) -0.009(2)
C11 0.106(4) 0.077(3) 0.073(3) -0.001(2) 0.029(3) 0.008(3)
C12 0.071(2) 0.056(2) 0.063(2) 0.0029(17) 0.006(2) 0.0118(17)
C13 0.0534(17) 0.0253(12) 0.063(2) -0.0055(12) 0.0089(15) -0.0004(12)
C14 0.0547(19) 0.0311(14) 0.094(3) -0.0130(15) -0.0033(19) -0.0086(13)
C15 0.0453(15) 0.0342(14) 0.090(3) -0.0110(15) -0.0007(18) 0.0001(12)
C16 0.0488(16) 0.0269(12) 0.0562(18) -0.0073(12) 0.0038(15) -0.0027(11)
C17 0.0495(17) 0.0301(14) 0.080(2) -0.0111(14) -0.0063(17) -0.0028(12)
C18 0.0443(15) 0.0356(14) 0.076(2) -0.0057(14) 0.0026(16) 0.0022(12)
C19 0.0443(15) 0.0274(12) 0.0578(19) -0.0053(12) -0.0049(14) 0.0000(11)
C20 0.0412(15) 0.0298(13) 0.0592(19) -0.0026(12) -0.0015(14) -0.0017(11)
C21 0.0358(13) 0.0298(12) 0.0520(17) -0.0050(11) -0.0052(13) 0.0002(10)
C22 0.0377(13) 0.0287(12) 0.0503(17) -0.0017(11) -0.0057(13) 0.0027(10)
C23 0.0425(14) 0.0279(12) 0.0493(17) -0.0024(11) -0.0041(13) 0.0010(11)
C24 0.0451(15) 0.0305(13) 0.0487(17) -0.0043(11) -0.0009(14) 0.0002(11)
C25 0.0561(18) 0.0347(14) 0.0490(17) -0.0046(12) 0.0025(15) -0.0014(13)
C26 0.064(2) 0.0435(16) 0.0532(19) -0.0074(14) 0.0085(17) 0.0037(14)
C27 0.100(3) 0.0435(19) 0.088(3) -0.0125(18) 0.034(3) -0.002(2)
C28 0.125(4) 0.052(2) 0.117(4) -0.020(2) 0.054(4) 0.010(3)
C29 0.111(4) 0.070(3) 0.114(4) -0.014(3) 0.061(4) 0.010(3)
C30 0.085(3) 0.060(2) 0.085(3) -0.005(2) 0.038(2) 0.004(2)
C31 0.0614(19) 0.0492(18) 0.0524(19) 0.0014(14) 0.0086(17) 0.0029(15)
C32 0.0533(18) 0.0454(16) 0.0440(16) 0.0037(13) 0.0001(14) 0.0010(13)
C33 0.0567(19) 0.0554(19) 0.057(2) 0.0066(15) 0.0079(17) -0.0035(15)
C34 0.065(2) 0.0463(17) 0.071(2) 0.0109(16) 0.0018(19) -0.0104(15)
C35 0.071(2) 0.0367(16) 0.074(2) 0.0043(15) 0.004(2) -0.0057(15)
C36 0.0601(18) 0.0351(14) 0.061(2) 0.0024(13) 0.0049(16) 0.0040(13)
C37 0.0500(16) 0.0373(14) 0.0460(16) 0.0020(12) -0.0009(14) -0.0011(12)
C38 0.0467(15) 0.0349(13) 0.0446(16) -0.0008(11) -0.0011(13) 0.0023(11)
C39 0.0509(17) 0.0276(13) 0.0547(18) -0.0026(12) -0.0035(15) 0.0007(11)
C40 0.0449(16) 0.0273(12) 0.0616(19) -0.0043(12) -0.0043(14) 0.0070(11)
C41 0.0304(13) 0.0323(13) 0.0583(18) -0.0030(12) -0.0027(12) 0.0009(10)
C42 0.0348(13) 0.0284(12) 0.0594(18) -0.0039(12) -0.0004(13) -0.0006(10)
C43 0.0391(16) 0.0478(17) 0.089(3) -0.0150(17) -0.0049(17) -0.0055(13)
C44 0.0516(17) 0.0312(13) 0.066(2) 0.0021(13) 0.0066(16) 0.0009(12)
C45 0.076(2) 0.0463(18) 0.070(3) 0.0067(16) 0.018(2) -0.0019(16)
C46 0.067(2) 0.0491(18) 0.060(2) -0.0039(15) 0.0117(18) 0.0004(16)
C47 0.0417(15) 0.0392(15) 0.066(2) -0.0080(14) 0.0047(15) 0.0019(12)
C48 0.0434(18) 0.063(2) 0.105(3) -0.016(2) 0.011(2) 0.0037(16)
C49 0.0538(18) 0.0407(15) 0.064(2) -0.0066(14) 0.0043(16) 0.0067(14)
C50 0.079(3) 0.051(2) 0.099(3) -0.030(2) 0.002(2) -0.0132(19)

loop_
_atom_type_symbol
_atom_type_description
_atom_type_scat_dispersion_real
_atom_type_scat_dispersion_imag
_atom_type_scat_source
C C 0.0181 0.0091 'International Tables Vol C Tables 4.2.6.8 and 6.1.1.4'
H H 0.0000 0.0000 'International Tables Vol C Tables 4.2.6.8 and 6.1.1.4'
N N 0.0311 0.0180 'International Tables Vol C Tables 4.2.6.8 and 6.1.1.4'
O O 0.0492 0.0322 'International Tables Vol C Tables 4.2.6.8 and 6.1.1.4'

loop_
_geom_angle_atom_site_label_1
_geom_angle_atom_site_label_2
_geom_angle_atom_site_label_3
_geom_angle
_geom_angle_site_symmetry_1
_geom_angle_site_symmetry_3
_geom_angle_publ_flag
C49 O1 C50 117.8(3) . . ?
C6 N1 C7 122.8(2) . . ?
C6 N1 C13 120.6(3) . . ?
C7 N1 C13 116.6(3) . . ?
C25 N2 C24 117.9(2) . . ?
C38 N3 C23 117.5(2) . . ?
C2 C1 H1 119.7 . . ?
C2 C1 C6 120.6(4) . . ?
C6 C1 H1 119.7 . . ?
C1 C2 H2 119.5 . . ?
C3 C2 C1 121.1(5) . . ?
C3 C2 H2 119.5 . . ?
C2 C3 H3 120.7 . . ?
C4 C3 C2 118.7(4) . . ?
C4 C3 H3 120.7 . . ?
C3 C4 H4 119.2 . . ?
C3 C4 C5 121.6(4) . . ?
C5 C4 H4 119.2 . . ?
C4 C5 H5 120.0 . . ?
C4 C5 C6 119.9(4) . . ?
C6 C5 H5 120.0 . . ?
C1 C6 N1 120.2(3) . . ?
C1 C6 C5 118.1(3) . . ?
C5 C6 N1 121.7(3) . . ?
C8 C7 N1 123.2(3) . . ?
C8 C7 C12 118.1(3) . . ?
C12 C7 N1 118.7(3) . . ?
C7 C8 H8 119.9 . . ?
C7 C8 C9 120.2(4) . . ?
C9 C8 H8 119.9 . . ?
C8 C9 H9 119.7 . . ?
C10 C9 C8 120.6(4) . . ?
C10 C9 H9 119.7 . . ?
C9 C10 H10 120.3 . . ?
C11 C10 C9 119.4(4) . . ?
C11 C10 H10 120.3 . . ?
C10 C11 H11 119.7 . . ?
C10 C11 C12 120.7(5) . . ?
C12 C11 H11 119.7 . . ?
C7 C12 H12 119.6 . . ?
C11 C12 C7 120.9(4) . . ?
C11 C12 H12 119.6 . . ?
C14 C13 N1 122.2(3) . . ?
C14 C13 C18 119.2(3) . . ?
C18 C13 N1 118.7(3) . . ?
C13 C14 H14 120.0 . . ?
C13 C14 C15 120.0(3) . . ?
C15 C14 H14 120.0 . . ?
C14 C15 H15 119.3 . . ?
C16 C15 C14 121.3(3) . . ?
C16 C15 H15 119.3 . . ?
C15 C16 C17 117.8(3) . . ?
C15 C16 C19 121.5(3) . . ?
C17 C16 C19 120.7(3) . . ?
C16 C17 H17 119.3 . . ?
C18 C17 C16 121.3(3) . . ?
C18 C17 H17 119.3 . . ?
C13 C18 H18 119.8 . . ?
C17 C18 C13 120.4(3) . . ?
C17 C18 H18 119.8 . . ?
C20 C19 C16 122.3(3) . . ?
C20 C19 C24 117.8(3) . . ?
C24 C19 C16 119.7(3) . . ?
C19 C20 H20 118.3 . . ?
C19 C20 C21 123.4(3) . . ?
C21 C20 H20 118.3 . . ?
C20 C21 C42 117.6(3) . . ?
C22 C21 C20 119.7(3) . . ?
C22 C21 C42 122.8(2) . . ?
C21 C22 C23 118.4(2) . . ?
C21 C22 C39 123.1(3) . . ?
C23 C22 C39 118.5(3) . . ?
N3 C23 C22 118.6(2) . . ?
N3 C23 C24 120.4(3) . . ?
C24 C23 C22 120.8(3) . . ?
N2 C24 C19 119.1(2) . . ?
N2 C24 C23 121.2(3) . . ?
C23 C24 C19 119.7(3) . . ?
N2 C25 C26 118.1(3) . . ?
N2 C25 C38 121.2(3) . . ?
C38 C25 C26 120.6(3) . . ?
C27 C26 C25 120.4(3) . . ?
C27 C26 C31 119.8(4) . . ?
C31 C26 C25 119.7(3) . . ?
C26 C27 H27 119.7 . . ?
C28 C27 C26 120.6(4) . . ?
C28 C27 H27 119.7 . . ?
C27 C28 H28 119.9 . . ?
C27 C28 C29 120.1(4) . . ?
C29 C28 H28 119.9 . . ?
C28 C29 H29 119.7 . . ?
C30 C29 C28 120.6(4) . . ?
C30 C29 H29 119.7 . . ?
C29 C30 H30 119.5 . . ?
C29 C30 C31 121.0(4) . . ?
C31 C30 H30 119.5 . . ?
C26 C31 C32 120.0(3) . . ?
C30 C31 C26 117.9(3) . . ?
C30 C31 C32 122.2(3) . . ?
C33 C32 C31 121.9(3) . . ?
C33 C32 C37 118.0(3) . . ?
C37 C32 C31 120.1(3) . . ?
C32 C33 H33 119.3 . . ?
C34 C33 C32 121.5(4) . . ?
C34 C33 H33 119.3 . . ?
C33 C34 H34 120.0 . . ?
C33 C34 C35 120.0(3) . . ?
C35 C34 H34 120.0 . . ?
C34 C35 H35 119.8 . . ?
C36 C35 C34 120.3(3) . . ?
C36 C35 H35 119.8 . . ?
C35 C36 H36 119.7 . . ?
C35 C36 C37 120.7(3) . . ?
C37 C36 H36 119.7 . . ?
C32 C37 C38 120.2(3) . . ?
C36 C37 C32 119.6(3) . . ?
C36 C37 C38 120.1(3) . . ?
N3 C38 C25 121.5(3) . . ?
N3 C38 C37 119.2(3) . . ?
C25 C38 C37 119.2(3) . . ?
C22 C39 H39A 109.2 . . ?
C22 C39 H39B 109.2 . . ?
C22 C39 C40 112.0(2) . . ?
H39A C39 H39B 107.9 . . ?
C40 C39 H39A 109.2 . . ?
C40 C39 H39B 109.2 . . ?
C39 C40 H40A 110.1 . . ?
C39 C40 H40B 110.1 . . ?
C39 C40 C41 108.2(2) . . ?
H40A C40 H40B 108.4 . . ?
C41 C40 H40A 110.1 . . ?
C41 C40 H40B 110.1 . . ?
C40 C41 H41 104.5 . . ?
C40 C41 C42 110.5(3) . . ?
C40 C41 C47 115.4(2) . . ?
C42 C41 H41 104.5 . . ?
C42 C41 C47 115.8(2) . . ?
C47 C41 H41 104.5 . . ?
C21 C42 C41 108.0(2) . . ?
C21 C42 C43 106.6(3) . . ?
C21 C42 C44 110.0(2) . . ?
C43 C42 C41 115.3(2) . . ?
C43 C42 C44 110.0(3) . . ?
C44 C42 C41 106.9(3) . . ?
C42 C43 H43A 109.5 . . ?
C42 C43 H43B 109.5 . . ?
C42 C43 H43C 109.5 . . ?
H43A C43 H43B 109.5 . . ?
H43A C43 H43C 109.5 . . ?
H43B C43 H43C 109.5 . . ?
C42 C44 H44A 109.1 . . ?
C42 C44 H44B 109.1 . . ?
H44A C44 H44B 107.9 . . ?
C45 C44 C42 112.4(3) . . ?
C45 C44 H44A 109.1 . . ?
C45 C44 H44B 109.1 . . ?
C44 C45 H45A 109.2 . . ?
C44 C45 H45B 109.2 . . ?
C44 C45 C46 112.0(3) . . ?
H45A C45 H45B 107.9 . . ?
C46 C45 H45A 109.2 . . ?
C46 C45 H45B 109.2 . . ?
C45 C46 H46A 108.9 . . ?
C45 C46 H46B 108.9 . . ?
C45 C46 C47 113.2(3) . . ?
H46A C46 H46B 107.8 . . ?
C47 C46 H46A 108.9 . . ?
C47 C46 H46B 108.9 . . ?
C46 C47 C41 108.3(3) . . ?
C48 C47 C41 115.0(3) . . ?
C48 C47 C46 111.1(3) . . ?
C49 C47 C41 108.9(3) . . ?
C49 C47 C46 105.7(3) . . ?
C49 C47 C48 107.6(3) . . ?
C47 C48 H48A 109.5 . . ?
C47 C48 H48B 109.5 . . ?
C47 C48 H48C 109.5 . . ?
H48A C48 H48B 109.5 . . ?
H48A C48 H48C 109.5 . . ?
H48B C48 H48C 109.5 . . ?
O1 C49 C47 113.3(3) . . ?
O2 C49 O1 122.1(3) . . ?
O2 C49 C47 124.6(3) . . ?
O1 C50 H50A 109.5 . . ?
O1 C50 H50B 109.5 . . ?
O1 C50 H50C 109.5 . . ?
H50A C50 H50B 109.5 . . ?
H50A C50 H50C 109.5 . . ?
H50B C50 H50C 109.5 . . ?

loop_
_geom_bond_atom_site_label_1
_geom_bond_atom_site_label_2
_geom_bond_distance
_geom_bond_site_symmetry_2
_geom_bond_publ_flag
O1 C49 1.311(4) . ?
O1 C50 1.442(4) . ?
O2 C49 1.189(4) . ?
N1 C6 1.399(4) . ?
N1 C7 1.406(5) . ?
N1 C13 1.434(4) . ?
N2 C24 1.342(4) . ?
N2 C25 1.325(4) . ?
N3 C23 1.355(4) . ?
N3 C38 1.328(4) . ?
C1 H1 0.9300 . ?
C1 C2 1.379(6) . ?
C1 C6 1.381(6) . ?
C2 H2 0.9300 . ?
C2 C3 1.375(7) . ?
C3 H3 0.9300 . ?
C3 C4 1.356(8) . ?
C4 H4 0.9300 . ?
C4 C5 1.383(6) . ?
C5 H5 0.9300 . ?
C5 C6 1.396(4) . ?
C7 C8 1.388(5) . ?
C7 C12 1.392(5) . ?
C8 H8 0.9300 . ?
C8 C9 1.388(6) . ?
C9 H9 0.9300 . ?
C9 C10 1.375(7) . ?
C10 H10 0.9300 . ?
C10 C11 1.366(7) . ?
C11 H11 0.9300 . ?
C11 C12 1.377(6) . ?
C12 H12 0.9300 . ?
C13 C14 1.378(5) . ?
C13 C18 1.379(5) . ?
C14 H14 0.9300 . ?
C14 C15 1.386(4) . ?
C15 H15 0.9300 . ?
C15 C16 1.382(5) . ?
C16 C17 1.382(5) . ?
C16 C19 1.488(4) . ?
C17 H17 0.9300 . ?
C17 C18 1.378(4) . ?
C18 H18 0.9300 . ?
C19 C20 1.358(5) . ?
C19 C24 1.433(4) . ?
C20 H20 0.9300 . ?
C20 C21 1.433(4) . ?
C21 C22 1.377(4) . ?
C21 C42 1.534(5) . ?
C22 C23 1.431(4) . ?
C22 C39 1.510(4) . ?
C23 C24 1.421(4) . ?
C25 C26 1.457(5) . ?
C25 C38 1.421(4) . ?
C26 C27 1.392(5) . ?
C26 C31 1.410(5) . ?
C27 H27 0.9300 . ?
C27 C28 1.365(7) . ?
C28 H28 0.9300 . ?
C28 C29 1.376(7) . ?
C29 H29 0.9300 . ?
C29 C30 1.367(6) . ?
C30 H30 0.9300 . ?
C30 C31 1.400(6) . ?
C31 C32 1.471(5) . ?
C32 C33 1.405(5) . ?
C32 C37 1.405(5) . ?
C33 H33 0.9300 . ?
C33 C34 1.374(5) . ?
C34 H34 0.9300 . ?
C34 C35 1.377(6) . ?
C35 H35 0.9300 . ?
C35 C36 1.370(5) . ?
C36 H36 0.9300 . ?
C36 C37 1.403(4) . ?
C37 C38 1.467(4) . ?
C39 H39A 0.9700 . ?
C39 H39B 0.9700 . ?
C39 C40 1.517(5) . ?
C40 H40A 0.9700 . ?
C40 H40B 0.9700 . ?
C40 C41 1.524(4) . ?
C41 H41 0.9800 . ?
C41 C42 1.550(4) . ?
C41 C47 1.555(5) . ?
C42 C43 1.537(4) . ?
C42 C44 1.542(5) . ?
C43 H43A 0.9600 . ?
C43 H43B 0.9600 . ?
C43 H43C 0.9600 . ?
C44 H44A 0.9700 . ?
C44 H44B 0.9700 . ?
C44 C45 1.525(5) . ?
C45 H45A 0.9700 . ?
C45 H45B 0.9700 . ?
C45 C46 1.528(5) . ?
C46 H46A 0.9700 . ?
C46 H46B 0.9700 . ?
C46 C47 1.543(5) . ?
C47 C48 1.535(5) . ?
C47 C49 1.532(4) . ?
C48 H48A 0.9600 . ?
C48 H48B 0.9600 . ?
C48 H48C 0.9600 . ?
C50 H50A 0.9600 . ?
C50 H50B 0.9600 . ?
C50 H50C 0.9600 . ?

loop_
_geom_torsion_atom_site_label_1
_geom_torsion_atom_site_label_2
_geom_torsion_atom_site_label_3
_geom_torsion_atom_site_label_4
_geom_torsion
_geom_torsion_site_symmetry_1
_geom_torsion_site_symmetry_2
_geom_torsion_site_symmetry_3
_geom_torsion_site_symmetry_4
_geom_torsion_publ_flag
N1 C7 C8 C9 178.6(3) . . . . ?
N1 C7 C12 C11 179.8(4) . . . . ?
N1 C13 C14 C15 -176.8(4) . . . . ?
N1 C13 C18 C17 175.2(4) . . . . ?
N2 C25 C26 C27 4.2(6) . . . . ?
N2 C25 C26 C31 -173.4(3) . . . . ?
N2 C25 C38 N3 -3.9(5) . . . . ?
N2 C25 C38 C37 173.7(3) . . . . ?
N3 C23 C24 N2 -3.2(5) . . . . ?
N3 C23 C24 C19 173.7(3) . . . . ?
C1 C2 C3 C4 -0.9(10) . . . . ?
C2 C1 C6 N1 179.6(4) . . . . ?
C2 C1 C6 C5 1.2(7) . . . . ?
C2 C3 C4 C5 1.4(9) . . . . ?
C3 C4 C5 C6 -0.6(8) . . . . ?
C4 C5 C6 N1 -179.1(4) . . . . ?
C4 C5 C6 C1 -0.7(6) . . . . ?
C6 N1 C7 C8 -40.9(5) . . . . ?
C6 N1 C7 C12 140.1(4) . . . . ?
C6 N1 C13 C14 -59.1(5) . . . . ?
C6 N1 C13 C18 123.2(4) . . . . ?
C6 C1 C2 C3 -0.4(9) . . . . ?
C7 N1 C6 C1 159.6(4) . . . . ?
C7 N1 C6 C5 -22.0(5) . . . . ?
C7 N1 C13 C14 121.1(4) . . . . ?
C7 N1 C13 C18 -56.6(5) . . . . ?
C7 C8 C9 C10 1.9(6) . . . . ?
C8 C7 C12 C11 0.8(6) . . . . ?
C8 C9 C10 C11 0.2(7) . . . . ?
C9 C10 C11 C12 -1.8(8) . . . . ?
C10 C11 C12 C7 1.3(8) . . . . ?
C12 C7 C8 C9 -2.4(5) . . . . ?
C13 N1 C6 C1 -20.1(5) . . . . ?
C13 N1 C6 C5 158.3(4) . . . . ?
C13 N1 C7 C8 138.8(3) . . . . ?
C13 N1 C7 C12 -40.2(5) . . . . ?
C13 C14 C15 C16 1.1(7) . . . . ?
C14 C13 C18 C17 -2.5(6) . . . . ?
C14 C15 C16 C17 -1.5(6) . . . . ?
C14 C15 C16 C19 179.8(4) . . . . ?
C15 C16 C17 C18 -0.1(6) . . . . ?
C15 C16 C19 C20 60.5(5) . . . . ?
C15 C16 C19 C24 -124.5(4) . . . . ?
C16 C17 C18 C13 2.1(6) . . . . ?
C16 C19 C20 C21 175.2(3) . . . . ?
C16 C19 C24 N2 0.0(5) . . . . ?
C16 C19 C24 C23 -176.9(3) . . . . ?
C17 C16 C19 C20 -118.2(4) . . . . ?
C17 C16 C19 C24 56.8(5) . . . . ?
C18 C13 C14 C15 0.9(6) . . . . ?
C19 C16 C17 C18 178.6(4) . . . . ?
C19 C20 C21 C22 4.4(5) . . . . ?
C19 C20 C21 C42 -175.0(3) . . . . ?
C20 C19 C24 N2 175.2(3) . . . . ?
C20 C19 C24 C23 -1.7(5) . . . . ?
C20 C21 C22 C23 -7.1(4) . . . . ?
C20 C21 C22 C39 175.6(3) . . . . ?
C20 C21 C42 C41 164.3(3) . . . . ?
C20 C21 C42 C43 -71.2(3) . . . . ?
C20 C21 C42 C44 48.0(3) . . . . ?
C21 C22 C23 N3 -169.3(3) . . . . ?
C21 C22 C23 C24 5.7(4) . . . . ?
C21 C22 C39 C40 -11.4(4) . . . . ?
C21 C42 C44 C45 173.0(3) . . . . ?
C22 C21 C42 C41 -15.0(4) . . . . ?
C22 C21 C42 C43 109.4(3) . . . . ?
C22 C21 C42 C44 -131.3(3) . . . . ?
C22 C23 C24 N2 -178.1(3) . . . . ?
C22 C23 C24 C19 -1.2(5) . . . . ?
C22 C39 C40 C41 46.9(3) . . . . ?
C23 N3 C38 C25 5.3(4) . . . . ?
C23 N3 C38 C37 -172.3(3) . . . . ?
C23 C22 C39 C40 171.3(3) . . . . ?
C24 N2 C25 C26 176.2(3) . . . . ?
C24 N2 C25 C38 -1.3(5) . . . . ?
C24 C19 C20 C21 0.2(5) . . . . ?
C25 N2 C24 C19 -172.2(3) . . . . ?
C25 N2 C24 C23 4.7(5) . . . . ?
C25 C26 C27 C28 -177.3(5) . . . . ?
C25 C26 C31 C30 177.6(4) . . . . ?
C25 C26 C31 C32 -0.9(6) . . . . ?
C26 C25 C38 N3 178.7(3) . . . . ?
C26 C25 C38 C37 -3.8(5) . . . . ?
C26 C27 C28 C29 -0.4(10) . . . . ?
C26 C31 C32 C33 176.2(4) . . . . ?
C26 C31 C32 C37 -2.7(5) . . . . ?
C27 C26 C31 C30 0.0(7) . . . . ?
C27 C26 C31 C32 -178.5(4) . . . . ?
C27 C28 C29 C30 0.2(11) . . . . ?
C28 C29 C30 C31 0.1(10) . . . . ?
C29 C30 C31 C26 -0.2(8) . . . . ?
C29 C30 C31 C32 178.3(5) . . . . ?
C30 C31 C32 C33 -2.2(6) . . . . ?
C30 C31 C32 C37 178.9(4) . . . . ?
C31 C26 C27 C28 0.3(8) . . . . ?
C31 C32 C33 C34 -178.2(4) . . . . ?
C31 C32 C37 C36 178.2(3) . . . . ?
C31 C32 C37 C38 3.0(5) . . . . ?
C32 C33 C34 C35 0.2(6) . . . . ?
C32 C37 C38 N3 177.8(3) . . . . ?
C32 C37 C38 C25 0.1(5) . . . . ?
C33 C32 C37 C36 -0.8(5) . . . . ?
C33 C32 C37 C38 -175.9(3) . . . . ?
C33 C34 C35 C36 -1.1(6) . . . . ?
C34 C35 C36 C37 1.0(6) . . . . ?
C35 C36 C37 C32 -0.1(5) . . . . ?
C35 C36 C37 C38 175.1(3) . . . . ?
C36 C37 C38 N3 2.7(5) . . . . ?
C36 C37 C38 C25 -175.0(3) . . . . ?
C37 C32 C33 C34 0.7(6) . . . . ?
C38 N3 C23 C22 173.1(3) . . . . ?
C38 N3 C23 C24 -1.9(4) . . . . ?
C38 C25 C26 C27 -178.3(4) . . . . ?
C38 C25 C26 C31 4.2(5) . . . . ?
C39 C22 C23 N3 8.1(4) . . . . ?
C39 C22 C23 C24 -176.9(3) . . . . ?
C39 C40 C41 C42 -69.8(3) . . . . ?
C39 C40 C41 C47 156.3(2) . . . . ?
C40 C41 C42 C21 51.6(3) . . . . ?
C40 C41 C42 C43 -67.4(4) . . . . ?
C40 C41 C42 C44 170.0(2) . . . . ?
C40 C41 C47 C46 -174.5(3) . . . . ?
C40 C41 C47 C48 60.7(4) . . . . ?
C40 C41 C47 C49 -60.1(4) . . . . ?
C41 C42 C44 C45 56.0(3) . . . . ?
C41 C47 C49 O1 -41.5(4) . . . . ?
C41 C47 C49 O2 141.9(5) . . . . ?
C42 C21 C22 C23 172.3(3) . . . . ?
C42 C21 C22 C39 -5.0(5) . . . . ?
C42 C41 C47 C46 54.1(3) . . . . ?
C42 C41 C47 C48 -70.7(4) . . . . ?
C42 C41 C47 C49 168.6(3) . . . . ?
C42 C44 C45 C46 -57.3(4) . . . . ?
C43 C42 C44 C45 -69.9(4) . . . . ?
C44 C45 C46 C47 54.4(5) . . . . ?
C45 C46 C47 C41 -50.9(4) . . . . ?
C45 C46 C47 C48 76.2(4) . . . . ?
C45 C46 C47 C49 -167.5(3) . . . . ?
C46 C47 C49 O1 74.6(4) . . . . ?
C46 C47 C49 O2 -102.0(5) . . . . ?
C47 C41 C42 C21 -174.8(3) . . . . ?
C47 C41 C42 C43 66.2(4) . . . . ?
C47 C41 C42 C44 -56.4(3) . . . . ?
C48 C47 C49 O1 -166.7(4) . . . . ?
C48 C47 C49 O2 16.7(6) . . . . ?
C50 O1 C49 O2 -0.7(7) . . . . ?
C50 O1 C49 C47 -177.4(4) . . . . ?
